data_7018164
loop_
_publ_author_name
'Mei, Xue-Lan'
'Liu, Rui-Na'
'Wang, Chao'
'Yang, Pei-Pei'
'Li, Li-Cun'
'Liao, Dai-Zheng'

_publ_section_title
;
 Modulating spin dynamics of cyclic Ln(III)-radical complexes (Ln(III) =
 Tb, Dy) by using phenyltrifluoroacetylacetonate coligand.
;
_journal_issue 10
_journal_name_full 'Dalton transactions (Cambridge, England : 2003)'
_journal_page_first 2904
_journal_page_last 2909
_journal_paper_doi 10.1039/c2dt11671e
_journal_volume 41
_journal_year 2012
_chemical_formula_sum 'C84 H68 F18 N6 O16 Tb2'
_chemical_formula_weight 2077.30
_chemical_name_systematic
;
?
;
_space_group_IT_number 2
_symmetry_cell_setting triclinic
_symmetry_space_group_name_Hall '-P 1'
_symmetry_space_group_name_H-M 'P -1'
_atom_sites_solution_hydrogens geom
_atom_sites_solution_primary direct
_atom_sites_solution_secondary difmap
_audit_creation_method SHELXL-97
_cell_angle_alpha 105.204(5)
_cell_angle_beta 101.292(4)
_cell_angle_gamma 104.357(4)
_cell_formula_units_Z 1
_cell_length_a 11.612(4)
_cell_length_b 12.193(4)
_cell_length_c 16.427(5)
_cell_measurement_reflns_used 6236
_cell_measurement_temperature 113(2)
_cell_measurement_theta_max 26.0
_cell_measurement_theta_min 1.8
_cell_volume 2088.0(12)
_computing_cell_refinement CrystalClear
_computing_data_collection CrystalClear
_computing_data_reduction CrystalClear
_computing_molecular_graphics 'Bruker SHELXTL'
_computing_publication_material 'CrystalStructure 3.8'
_computing_structure_refinement 'SHELXL-97 (Sheldrick, 1997)'
_computing_structure_solution 'SHELXS-97 (Sheldrick, 1990)'
_diffrn_ambient_temperature 113(2)
_diffrn_detector_area_resol_mean 14.63
_diffrn_measured_fraction_theta_full 0.995
_diffrn_measured_fraction_theta_max 0.995
_diffrn_measurement_device_type 'Rigaku Saturn CCD area detector'
_diffrn_measurement_method '\w and \f scans'
_diffrn_radiation_monochromator graphite
_diffrn_radiation_source 'fine-focus sealed tube'
_diffrn_radiation_type MoK\a
_diffrn_radiation_wavelength 0.71073
_diffrn_reflns_av_R_equivalents 0.0531
_diffrn_reflns_av_sigmaI/netI 0.0887
_diffrn_reflns_limit_h_max 13
_diffrn_reflns_limit_h_min -13
_diffrn_reflns_limit_k_max 14
_diffrn_reflns_limit_k_min -12
_diffrn_reflns_limit_l_max 19
_diffrn_reflns_limit_l_min -19
_diffrn_reflns_number 16493
_diffrn_reflns_theta_full 25.01
_diffrn_reflns_theta_max 25.01
_diffrn_reflns_theta_min 1.82
_diffrn_standards_decay_% 0
_diffrn_standards_interval_count 0
_diffrn_standards_interval_time 0
_diffrn_standards_number 0
_exptl_absorpt_coefficient_mu 1.790
_exptl_absorpt_correction_T_max 0.7160
_exptl_absorpt_correction_T_min 0.7160
_exptl_absorpt_correction_type multi-scan
_exptl_absorpt_process_details CrystalClear
_exptl_crystal_colour blue
_exptl_crystal_density_diffrn 1.652
_exptl_crystal_density_meas 1.652
_exptl_crystal_density_method 'not measured'
_exptl_crystal_description sheet
_exptl_crystal_F_000 1034
_exptl_crystal_size_max 0.20
_exptl_crystal_size_mid 0.20
_exptl_crystal_size_min 0.20
_refine_diff_density_max 1.014
_refine_diff_density_min -1.080
_refine_diff_density_rms 0.123
_refine_ls_extinction_method none
_refine_ls_goodness_of_fit_ref 1.110
_refine_ls_hydrogen_treatment constr
_refine_ls_matrix_type full
_refine_ls_number_parameters 572
_refine_ls_number_reflns 7321
_refine_ls_number_restraints 0
_refine_ls_restrained_S_all 1.110
_refine_ls_R_factor_all 0.0652
_refine_ls_R_factor_gt 0.0569
_refine_ls_shift/su_max 0.001
_refine_ls_shift/su_mean 0.000
_refine_ls_structure_factor_coef Fsqd
_refine_ls_weighting_details 'calc w=1/[\s^2^(Fo^2^)+(0.0322P)^2^+1.5483P] where P=(Fo^2^+2Fc^2^)/3'
_refine_ls_weighting_scheme calc
_refine_ls_wR_factor_gt 0.1043
_refine_ls_wR_factor_ref 0.1081
_reflns_number_gt 6628
_reflns_number_total 7321
_reflns_threshold_expression >2sigma(I)
_cod_data_source_file c2dt11671e.txt
_cod_data_source_block 2
_cod_depositor_comments
;
The following automatic conversions were performed:

'_exptl_absorpt_correction_type' value 'Multi-scan' changed to
'multi-scan' according to
/home/saulius/struct/CIF-dictionaries/cif_core.dic dictionary named
'cif_core.dic' version 2.4.1 from
2010-06-29.

'_refine_ls_hydrogen_treatment' value 'CONSTR' changed
to 'constr' according to
/home/saulius/struct/CIF-dictionaries/cif_core.dic dictionary named
'cif_core.dic' version 2.4.1 from 2010-06-29.

Automatic conversion script
Id: cif_fix_values 1715 2011-07-08 13:25:40Z adriana 
;
_cod_original_sg_symbol_H-M P-1
_cod_database_code 7018164

loop_
_symmetry_equiv_pos_as_xyz
'x, y, z'
'-x, -y, -z'

loop_
_atom_site_label
_atom_site_type_symbol
_atom_site_fract_x
_atom_site_fract_y
_atom_site_fract_z
_atom_site_U_iso_or_equiv
_atom_site_adp_type
_atom_site_occupancy
_atom_site_symmetry_multiplicity
_atom_site_calc_flag
_atom_site_refinement_flags
Tb1 Tb 0.77694(3) 0.28027(3) 0.263272(17) 0.02393(10) Uani 1 1 d .
F1 F 0.9743(5) 0.1572(5) 0.4913(4) 0.124(3) Uani 1 1 d .
F2 F 0.8186(8) 0.1562(5) 0.5405(3) 0.120(3) Uani 1 1 d .
F3 F 0.8447(4) -0.0053(3) 0.4797(2) 0.0537(12) Uani 1 1 d .
F4 F 0.9839(8) 0.4998(5) 0.1097(4) 0.132(3) Uani 1 1 d .
F5 F 1.1282(5) 0.4334(6) 0.1015(4) 0.112(2) Uani 1 1 d .
F6 F 0.9659(6) 0.3554(5) 0.0021(3) 0.105(2) Uani 1 1 d .
F7 F 0.8892(4) 0.6971(3) 0.2566(3) 0.0576(12) Uani 1 1 d .
F8 F 0.8134(4) 0.7081(3) 0.3647(2) 0.0587(13) Uani 1 1 d .
F9 F 0.7142(5) 0.7248(3) 0.2469(3) 0.0718(16) Uani 1 1 d .
O1 O 0.8073(4) 0.2140(3) 0.3841(2) 0.0270(10) Uani 1 1 d .
O2 O 0.6383(4) 0.0855(3) 0.2196(2) 0.0268(10) Uani 1 1 d .
O3 O 0.8609(4) 0.3230(4) 0.1527(2) 0.0320(10) Uani 1 1 d .
O4 O 0.9039(4) 0.1592(3) 0.2326(2) 0.0281(10) Uani 1 1 d .
O5 O 0.7945(4) 0.4792(3) 0.2808(2) 0.0253(9) Uani 1 1 d .
O6 O 0.6063(4) 0.2779(3) 0.1603(2) 0.0264(10) Uani 1 1 d .
O7 O 0.6453(4) 0.3492(3) 0.3490(2) 0.0275(10) Uani 1 1 d .
O8 O 0.5602(4) 0.3193(4) 0.6074(3) 0.0398(12) Uani 1 1 d .
N1 N 0.5883(5) 0.3198(4) 0.4037(3) 0.0240(11) Uani 1 1 d .
N2 N 0.5490(5) 0.3054(4) 0.5256(3) 0.0287(12) Uani 1 1 d .
N3 N 0.9973(5) 0.4186(4) 0.3613(3) 0.0243(11) Uani 1 1 d .
C1 C 0.8553(8) 0.1029(6) 0.4746(4) 0.046(2) Uani 1 1 d .
C2 C 0.7834(6) 0.1089(5) 0.3888(4) 0.0267(14) Uani 1 1 d .
C3 C 0.6991(6) 0.0044(5) 0.3304(4) 0.0314(15) Uani 1 1 d .
H3 H 0.6908 -0.0657 0.3444 0.038 Uiso 1 1 calc R
C4 C 0.6236(6) -0.0011(5) 0.2488(4) 0.0258(14) Uani 1 1 d .
C5 C 0.5183(6) -0.1140(5) 0.1960(4) 0.0253(13) Uani 1 1 d .
C6 C 0.4762(6) -0.2044(5) 0.2296(4) 0.0321(15) Uani 1 1 d .
H6 H 0.5125 -0.1952 0.2877 0.039 Uiso 1 1 calc R
C7 C 0.3818(6) -0.3074(5) 0.1786(4) 0.0372(17) Uani 1 1 d .
H7 H 0.3543 -0.3673 0.2021 0.045 Uiso 1 1 calc R
C8 C 0.3279(6) -0.3212(6) 0.0923(4) 0.0398(17) Uani 1 1 d .
H8 H 0.2642 -0.3910 0.0576 0.048 Uiso 1 1 calc R
C9 C 0.3677(6) -0.2324(6) 0.0569(4) 0.0365(16) Uani 1 1 d .
H9 H 0.3313 -0.2427 -0.0014 0.044 Uiso 1 1 calc R
C10 C 0.4629(6) -0.1268(5) 0.1092(4) 0.0295(15) Uani 1 1 d .
H10 H 0.4890 -0.0658 0.0863 0.035 Uiso 1 1 calc R
C11 C 1.0073(7) 0.3992(6) 0.0852(4) 0.0407(18) Uani 1 1 d .
C12 C 0.9598(6) 0.3131(5) 0.1330(4) 0.0297(15) Uani 1 1 d .
C13 C 1.0238(6) 0.2382(6) 0.1484(4) 0.0348(16) Uani 1 1 d .
H13 H 1.0946 0.2409 0.1295 0.042 Uiso 1 1 calc R
C14 C 0.9863(6) 0.1556(5) 0.1927(4) 0.0302(15) Uani 1 1 d .
C15 C 1.0468(6) 0.0610(5) 0.1937(4) 0.0302(15) Uani 1 1 d .
C16 C 1.0970(6) 0.0171(6) 0.1270(4) 0.0353(16) Uani 1 1 d .
H16 H 1.0961 0.0494 0.0816 0.042 Uiso 1 1 calc R
C17 C 1.1482(7) -0.0737(6) 0.1269(4) 0.0394(17) Uani 1 1 d .
H17 H 1.1821 -0.1021 0.0821 0.047 Uiso 1 1 calc R
C18 C 1.1485(7) -0.1222(6) 0.1949(5) 0.048(2) Uani 1 1 d .
H18 H 1.1817 -0.1842 0.1948 0.058 Uiso 1 1 calc R
C19 C 1.1001(6) -0.0791(6) 0.2625(4) 0.0375(17) Uani 1 1 d .
H19 H 1.1032 -0.1102 0.3085 0.045 Uiso 1 1 calc R
C20 C 1.0465(6) 0.0111(5) 0.2615(4) 0.0302(15) Uani 1 1 d .
H20 H 1.0107 0.0380 0.3056 0.036 Uiso 1 1 calc R
C21 C 0.7846(7) 0.6658(6) 0.2773(4) 0.0351(16) Uani 1 1 d .
C22 C 0.7269(6) 0.5292(5) 0.2438(4) 0.0260(14) Uani 1 1 d .
C23 C 0.6156(6) 0.4786(5) 0.1796(4) 0.0335(16) Uani 1 1 d .
H23 H 0.5762 0.5289 0.1608 0.040 Uiso 1 1 calc R
C24 C 0.5587(6) 0.3535(6) 0.1410(4) 0.0283(14) Uani 1 1 d .
C25 C 0.4376(6) 0.3048(6) 0.0706(4) 0.0295(15) Uani 1 1 d .
C26 C 0.3768(6) 0.1816(6) 0.0423(4) 0.0329(15) Uani 1 1 d .
H26 H 0.4101 0.1331 0.0685 0.039 Uiso 1 1 calc R
C27 C 0.2662(6) 0.1310(6) -0.0249(4) 0.0385(17) Uani 1 1 d .
H27 H 0.2257 0.0490 -0.0435 0.046 Uiso 1 1 calc R
C28 C 0.2170(7) 0.2032(6) -0.0638(4) 0.0459(19) Uani 1 1 d .
H28 H 0.1435 0.1696 -0.1089 0.055 Uiso 1 1 calc R
C29 C 0.2770(7) 0.3254(7) -0.0358(4) 0.049(2) Uani 1 1 d .
H29 H 0.2432 0.3735 -0.0621 0.059 Uiso 1 1 calc R
C30 C 0.3868(6) 0.3767(6) 0.0311(4) 0.0369(16) Uani 1 1 d .
H30 H 0.4265 0.4589 0.0495 0.044 Uiso 1 1 calc R
C31 C 0.4499(6) 0.2645(5) 0.3761(4) 0.0261(14) Uani 1 1 d .
C32 C 0.4317(6) 0.2216(5) 0.4553(4) 0.0297(15) Uani 1 1 d .
C33 C 0.4070(6) 0.1668(6) 0.2874(4) 0.0375(17) Uani 1 1 d .
H33A H 0.4275 0.2011 0.2437 0.056 Uiso 1 1 calc R
H33B H 0.3190 0.1301 0.2721 0.056 Uiso 1 1 calc R
H33C H 0.4473 0.1075 0.2902 0.056 Uiso 1 1 calc R
C34 C 0.3991(6) 0.3668(5) 0.3697(4) 0.0309(15) Uani 1 1 d .
H34A H 0.4267 0.4281 0.4261 0.046 Uiso 1 1 calc R
H34B H 0.3103 0.3371 0.3512 0.046 Uiso 1 1 calc R
H34C H 0.4285 0.3995 0.3276 0.046 Uiso 1 1 calc R
C35 C 0.4382(7) 0.0955(5) 0.4445(4) 0.0427(18) Uani 1 1 d .
H35A H 0.5071 0.0861 0.4225 0.064 Uiso 1 1 calc R
H35B H 0.3630 0.0380 0.4039 0.064 Uiso 1 1 calc R
H35C H 0.4485 0.0828 0.5004 0.064 Uiso 1 1 calc R
C36 C 0.3206(6) 0.2380(6) 0.4861(4) 0.0367(16) Uani 1 1 d .
H36A H 0.3207 0.2146 0.5375 0.055 Uiso 1 1 calc R
H36B H 0.2461 0.1893 0.4404 0.055 Uiso 1 1 calc R
H36C H 0.3245 0.3206 0.4999 0.055 Uiso 1 1 calc R
C37 C 0.6382(6) 0.3520(5) 0.4905(4) 0.0236(13) Uani 1 1 d .
C38 C 0.7638(6) 0.4285(5) 0.5399(4) 0.0254(14) Uani 1 1 d .
C39 C 0.8269(6) 0.5159(5) 0.5112(4) 0.0262(14) Uani 1 1 d .
H39 H 0.7914 0.5242 0.4582 0.031 Uiso 1 1 calc R
C40 C 0.8219(6) 0.4178(5) 0.6191(3) 0.0259(14) Uani 1 1 d .
H40 H 0.7816 0.3610 0.6411 0.031 Uiso 1 1 calc R
C41 C 1.0560(6) 0.4086(5) 0.4374(3) 0.0254(14) Uani 1 1 d .
H41 H 1.0158 0.3482 0.4564 0.031 Uiso 1 1 calc R
C42 C 1.0595(6) 0.5063(5) 0.3359(4) 0.0296(15) Uani 1 1 d .
H42 H 1.0201 0.5165 0.2847 0.036 Uiso 1 1 calc R

loop_
_atom_site_aniso_label
_atom_site_aniso_U_11
_atom_site_aniso_U_22
_atom_site_aniso_U_33
_atom_site_aniso_U_23
_atom_site_aniso_U_13
_atom_site_aniso_U_12
Tb1 0.02050(18) 0.02197(17) 0.02473(16) 0.00645(12) 0.00379(12) 0.00205(12)
F1 0.061(4) 0.113(5) 0.153(5) 0.104(4) -0.064(4) -0.043(4)
F2 0.261(9) 0.100(4) 0.027(2) 0.022(3) 0.021(4) 0.120(5)
F3 0.063(3) 0.029(2) 0.056(2) 0.023(2) -0.011(2) 0.004(2)
F4 0.244(9) 0.068(4) 0.187(6) 0.089(4) 0.174(6) 0.088(5)
F5 0.045(4) 0.146(6) 0.165(6) 0.127(5) 0.015(4) -0.007(4)
F6 0.147(6) 0.081(4) 0.040(3) 0.032(3) 0.000(3) -0.034(4)
F7 0.055(3) 0.033(2) 0.083(3) 0.023(2) 0.026(3) -0.001(2)
F8 0.080(4) 0.033(2) 0.038(2) -0.0081(19) 0.008(2) 0.002(2)
F9 0.063(4) 0.031(2) 0.094(3) 0.008(2) -0.026(3) 0.018(2)
O1 0.031(3) 0.021(2) 0.023(2) 0.0074(18) 0.0041(19) 0.0013(19)
O2 0.023(3) 0.021(2) 0.029(2) 0.0041(18) 0.0040(19) 0.0019(18)
O3 0.029(3) 0.042(3) 0.028(2) 0.018(2) 0.009(2) 0.010(2)
O4 0.020(3) 0.032(2) 0.036(2) 0.0139(19) 0.0136(19) 0.0089(19)
O5 0.028(3) 0.022(2) 0.027(2) 0.0100(18) 0.0052(19) 0.0071(19)
O6 0.018(2) 0.031(2) 0.022(2) 0.0074(18) -0.0026(18) 0.0027(19)
O7 0.025(3) 0.034(2) 0.026(2) 0.0127(19) 0.0118(19) 0.007(2)
O8 0.028(3) 0.052(3) 0.031(2) 0.015(2) 0.008(2) -0.002(2)
N1 0.017(3) 0.019(3) 0.029(3) 0.003(2) 0.004(2) 0.000(2)
N2 0.021(3) 0.030(3) 0.030(3) 0.010(2) 0.001(2) 0.002(2)
N3 0.020(3) 0.021(3) 0.027(3) 0.007(2) 0.005(2) 0.001(2)
C1 0.052(6) 0.023(4) 0.039(4) 0.010(3) -0.014(4) -0.006(3)
C2 0.020(4) 0.026(3) 0.035(3) 0.014(3) 0.009(3) 0.005(3)
C3 0.030(4) 0.020(3) 0.041(4) 0.011(3) 0.004(3) 0.006(3)
C4 0.019(4) 0.027(3) 0.029(3) 0.006(3) 0.006(3) 0.008(3)
C5 0.020(4) 0.024(3) 0.033(3) 0.010(3) 0.009(3) 0.006(3)
C6 0.029(4) 0.028(4) 0.034(3) 0.010(3) 0.006(3) 0.004(3)
C7 0.031(4) 0.024(3) 0.050(4) 0.011(3) 0.006(3) 0.003(3)
C8 0.029(4) 0.024(4) 0.050(4) -0.002(3) 0.009(3) -0.003(3)
C9 0.035(4) 0.035(4) 0.029(3) 0.000(3) 0.007(3) 0.006(3)
C10 0.031(4) 0.029(3) 0.027(3) 0.006(3) 0.011(3) 0.008(3)
C11 0.042(5) 0.039(4) 0.044(4) 0.018(3) 0.020(4) 0.006(4)
C12 0.030(4) 0.031(4) 0.021(3) 0.005(3) 0.006(3) 0.002(3)
C13 0.034(4) 0.036(4) 0.038(4) 0.014(3) 0.018(3) 0.009(3)
C14 0.025(4) 0.029(3) 0.030(3) 0.003(3) 0.003(3) 0.007(3)
C15 0.021(4) 0.031(4) 0.032(3) 0.006(3) 0.004(3) 0.003(3)
C16 0.032(4) 0.037(4) 0.032(3) 0.008(3) 0.006(3) 0.010(3)
C17 0.033(5) 0.039(4) 0.045(4) 0.010(3) 0.009(3) 0.014(3)
C18 0.038(5) 0.032(4) 0.066(5) 0.006(4) 0.007(4) 0.012(3)
C19 0.027(4) 0.037(4) 0.039(4) 0.013(3) -0.002(3) 0.001(3)
C20 0.020(4) 0.025(3) 0.036(3) 0.006(3) 0.000(3) 0.002(3)
C21 0.031(4) 0.029(4) 0.038(4) 0.008(3) -0.002(3) 0.009(3)
C22 0.028(4) 0.022(3) 0.025(3) 0.005(3) 0.007(3) 0.005(3)
C23 0.032(4) 0.027(3) 0.035(3) 0.008(3) 0.000(3) 0.007(3)
C24 0.025(4) 0.037(4) 0.022(3) 0.012(3) 0.003(3) 0.007(3)
C25 0.024(4) 0.034(4) 0.023(3) 0.005(3) 0.000(3) 0.005(3)
C26 0.028(4) 0.033(4) 0.031(3) 0.007(3) 0.008(3) 0.002(3)
C27 0.027(4) 0.041(4) 0.033(3) 0.010(3) 0.000(3) -0.005(3)
C28 0.037(5) 0.046(5) 0.037(4) 0.010(3) -0.007(3) 0.000(4)
C29 0.047(5) 0.047(5) 0.048(4) 0.020(4) -0.001(4) 0.013(4)
C30 0.028(4) 0.041(4) 0.036(4) 0.013(3) -0.001(3) 0.008(3)
C31 0.013(3) 0.029(3) 0.030(3) 0.008(3) 0.002(3) -0.001(3)
C32 0.020(4) 0.026(3) 0.038(3) 0.010(3) 0.009(3) -0.001(3)
C33 0.019(4) 0.040(4) 0.036(4) -0.001(3) 0.001(3) -0.001(3)
C34 0.025(4) 0.032(4) 0.033(3) 0.011(3) 0.005(3) 0.006(3)
C35 0.036(5) 0.029(4) 0.057(4) 0.015(3) 0.009(4) 0.002(3)
C36 0.023(4) 0.045(4) 0.043(4) 0.015(3) 0.013(3) 0.008(3)
C37 0.022(4) 0.021(3) 0.029(3) 0.009(3) 0.009(3) 0.005(3)
C38 0.020(4) 0.025(3) 0.028(3) 0.006(3) 0.007(3) 0.004(3)
C39 0.022(4) 0.028(3) 0.029(3) 0.008(3) 0.009(3) 0.008(3)
C40 0.023(4) 0.026(3) 0.024(3) 0.007(3) 0.007(3) 0.002(3)
C41 0.029(4) 0.018(3) 0.026(3) 0.003(3) 0.008(3) 0.005(3)
C42 0.031(4) 0.027(3) 0.026(3) 0.009(3) 0.008(3) 0.002(3)

loop_
_atom_type_symbol
_atom_type_description
_atom_type_scat_dispersion_real
_atom_type_scat_dispersion_imag
_atom_type_scat_source
C C 0.0033 0.0016 'International Tables Vol C Tables 4.2.6.8 and 6.1.1.4'
H H 0.0000 0.0000 'International Tables Vol C Tables 4.2.6.8 and 6.1.1.4'
F F 0.0171 0.0103 'International Tables Vol C Tables 4.2.6.8 and 6.1.1.4'
N N 0.0061 0.0033 'International Tables Vol C Tables 4.2.6.8 and 6.1.1.4'
O O 0.0106 0.0060 'International Tables Vol C Tables 4.2.6.8 and 6.1.1.4'
Tb Tb -0.1723 4.1537 'International Tables Vol C Tables 4.2.6.8 and 6.1.1.4'

loop_
_geom_angle_atom_site_label_1
_geom_angle_atom_site_label_2
_geom_angle_atom_site_label_3
_geom_angle
_geom_angle_site_symmetry_1
_geom_angle_site_symmetry_3
O5 Tb1 O6 73.97(14) . .
O5 Tb1 O1 121.10(13) . .
O6 Tb1 O1 135.74(15) . .
O5 Tb1 O3 74.36(14) . .
O6 Tb1 O3 77.01(15) . .
O1 Tb1 O3 144.70(15) . .
O5 Tb1 O2 144.95(15) . .
O6 Tb1 O2 74.91(14) . .
O1 Tb1 O2 73.28(13) . .
O3 Tb1 O2 113.56(14) . .
O5 Tb1 O4 134.90(14) . .
O6 Tb1 O4 124.39(13) . .
O1 Tb1 O4 76.75(14) . .
O3 Tb1 O4 71.68(14) . .
O2 Tb1 O4 77.20(14) . .
O5 Tb1 O7 68.30(14) . .
O6 Tb1 O7 75.15(13) . .
O1 Tb1 O7 74.02(14) . .
O3 Tb1 O7 138.14(14) . .
O2 Tb1 O7 88.44(14) . .
O4 Tb1 O7 150.10(13) . .
O5 Tb1 N3 69.78(14) . .
O6 Tb1 N3 141.64(14) . .
O1 Tb1 N3 76.10(14) . .
O3 Tb1 N3 81.54(15) . .
O2 Tb1 N3 143.36(14) . .
O4 Tb1 N3 76.61(14) . .
O7 Tb1 N3 102.05(14) . .
C2 O1 Tb1 130.9(4) . .
C4 O2 Tb1 136.6(4) . .
C12 O3 Tb1 131.7(4) . .
C14 O4 Tb1 137.3(4) . .
C22 O5 Tb1 132.8(4) . .
C24 O6 Tb1 137.2(4) . .
N1 O7 Tb1 139.2(3) . .
O7 N1 C37 125.3(5) . .
O7 N1 C31 120.6(4) . .
C37 N1 C31 113.2(5) . .
O8 N2 C37 126.5(5) . .
O8 N2 C32 121.3(5) . .
C37 N2 C32 112.0(5) . .
C42 N3 C41 116.3(5) . .
C42 N3 Tb1 119.2(4) . .
C41 N3 Tb1 124.6(4) . .
F2 C1 F1 107.5(7) . .
F2 C1 F3 104.7(6) . .
F1 C1 F3 106.3(7) . .
F2 C1 C2 110.5(7) . .
F1 C1 C2 110.9(6) . .
F3 C1 C2 116.4(5) . .
O1 C2 C3 129.2(6) . .
O1 C2 C1 113.6(5) . .
C3 C2 C1 117.1(5) . .
C2 C3 C4 122.5(6) . .
C2 C3 H3 118.8 . .
C4 C3 H3 118.8 . .
O2 C4 C3 123.2(6) . .
O2 C4 C5 117.9(5) . .
C3 C4 C5 118.9(5) . .
C6 C5 C10 119.6(6) . .
C6 C5 C4 122.9(5) . .
C10 C5 C4 117.5(5) . .
C7 C6 C5 121.2(6) . .
C7 C6 H6 119.4 . .
C5 C6 H6 119.4 . .
C6 C7 C8 119.5(6) . .
C6 C7 H7 120.3 . .
C8 C7 H7 120.3 . .
C7 C8 C9 120.7(6) . .
C7 C8 H8 119.7 . .
C9 C8 H8 119.7 . .
C8 C9 C10 119.8(6) . .
C8 C9 H9 120.1 . .
C10 C9 H9 120.1 . .
C5 C10 C9 119.3(6) . .
C5 C10 H10 120.4 . .
C9 C10 H10 120.4 . .
F6 C11 F4 107.7(7) . .
F6 C11 F5 105.3(7) . .
F4 C11 F5 103.1(7) . .
F6 C11 C12 113.8(6) . .
F4 C11 C12 113.2(6) . .
F5 C11 C12 112.9(6) . .
O3 C12 C13 128.8(6) . .
O3 C12 C11 112.7(6) . .
C13 C12 C11 118.5(6) . .
C12 C13 C14 122.1(6) . .
C12 C13 H13 119.0 . .
C14 C13 H13 119.0 . .
O4 C14 C13 122.7(6) . .
O4 C14 C15 117.9(6) . .
C13 C14 C15 119.4(6) . .
C16 C15 C20 119.4(6) . .
C16 C15 C14 121.7(6) . .
C20 C15 C14 118.8(6) . .
C17 C16 C15 121.1(6) . .
C17 C16 H16 119.4 . .
C15 C16 H16 119.4 . .
C16 C17 C18 119.1(7) . .
C16 C17 H17 120.4 . .
C18 C17 H17 120.4 . .
C19 C18 C17 120.7(7) . .
C19 C18 H18 119.6 . .
C17 C18 H18 119.6 . .
C18 C19 C20 119.9(6) . .
C18 C19 H19 120.0 . .
C20 C19 H19 120.0 . .
C19 C20 C15 119.6(6) . .
C19 C20 H20 120.2 . .
C15 C20 H20 120.2 . .
F7 C21 F9 107.0(6) . .
F7 C21 F8 106.2(6) . .
F9 C21 F8 106.9(5) . .
F7 C21 C22 110.5(5) . .
F9 C21 C22 115.1(5) . .
F8 C21 C22 110.7(5) . .
O5 C22 C23 129.6(6) . .
O5 C22 C21 111.8(5) . .
C23 C22 C21 118.6(6) . .
C22 C23 C24 122.8(6) . .
C22 C23 H23 118.6 . .
C24 C23 H23 118.6 . .
O6 C24 C23 123.3(6) . .
O6 C24 C25 116.8(5) . .
C23 C24 C25 119.8(6) . .
C30 C25 C26 119.5(6) . .
C30 C25 C24 122.7(6) . .
C26 C25 C24 117.8(6) . .
C27 C26 C25 120.2(6) . .
C27 C26 H26 119.9 . .
C25 C26 H26 119.9 . .
C28 C27 C26 119.8(6) . .
C28 C27 H27 120.1 . .
C26 C27 H27 120.1 . .
C27 C28 C29 120.1(6) . .
C27 C28 H28 120.0 . .
C29 C28 H28 120.0 . .
C30 C29 C28 120.7(7) . .
C30 C29 H29 119.7 . .
C28 C29 H29 119.7 . .
C29 C30 C25 119.8(6) . .
C29 C30 H30 120.1 . .
C25 C30 H30 120.1 . .
N1 C31 C33 110.7(5) . .
N1 C31 C34 105.1(5) . .
C33 C31 C34 110.0(5) . .
N1 C31 C32 100.2(4) . .
C33 C31 C32 115.7(5) . .
C34 C31 C32 114.2(5) . .
C36 C32 N2 109.0(5) . .
C36 C32 C35 111.0(5) . .
N2 C32 C35 105.8(5) . .
C36 C32 C31 115.7(5) . .
N2 C32 C31 100.3(5) . .
C35 C32 C31 114.0(5) . .
C31 C33 H33A 109.5 . .
C31 C33 H33B 109.5 . .
H33A C33 H33B 109.5 . .
C31 C33 H33C 109.5 . .
H33A C33 H33C 109.5 . .
H33B C33 H33C 109.5 . .
C31 C34 H34A 109.5 . .
C31 C34 H34B 109.5 . .
H34A C34 H34B 109.5 . .
C31 C34 H34C 109.5 . .
H34A C34 H34C 109.5 . .
H34B C34 H34C 109.5 . .
C32 C35 H35A 109.5 . .
C32 C35 H35B 109.5 . .
H35A C35 H35B 109.5 . .
C32 C35 H35C 109.5 . .
H35A C35 H35C 109.5 . .
H35B C35 H35C 109.5 . .
C32 C36 H36A 109.5 . .
C32 C36 H36B 109.5 . .
H36A C36 H36B 109.5 . .
C32 C36 H36C 109.5 . .
H36A C36 H36C 109.5 . .
H36B C36 H36C 109.5 . .
N1 C37 N2 107.8(5) . .
N1 C37 C38 126.6(5) . .
N2 C37 C38 125.5(5) . .
C39 C38 C40 118.4(6) . .
C39 C38 C37 120.9(5) . .
C40 C38 C37 120.7(5) . .
C38 C39 C41 119.2(6) . 2_766
C38 C39 H39 120.4 . .
C41 C39 H39 120.4 2_766 .
C42 C40 C38 118.4(6) 2_766 .
C42 C40 H40 120.8 2_766 .
C38 C40 H40 120.8 . .
N3 C41 C39 123.4(6) . 2_766
N3 C41 H41 118.3 . .
C39 C41 H41 118.3 2_766 .
N3 C42 C40 124.3(6) . 2_766
N3 C42 H42 117.9 . .
C40 C42 H42 117.9 2_766 .

loop_
_geom_bond_atom_site_label_1
_geom_bond_atom_site_label_2
_geom_bond_distance
_geom_bond_site_symmetry_2
Tb1 O5 2.318(4) .
Tb1 O6 2.328(4) .
Tb1 O1 2.329(4) .
Tb1 O3 2.336(4) .
Tb1 O2 2.346(4) .
Tb1 O4 2.364(4) .
Tb1 O7 2.426(4) .
Tb1 N3 2.609(5) .
F1 C1 1.314(9) .
F2 C1 1.313(9) .
F3 C1 1.319(7) .
F4 C11 1.300(8) .
F5 C11 1.312(9) .
F6 C11 1.271(7) .
F7 C21 1.318(8) .
F8 C21 1.334(7) .
F9 C21 1.325(7) .
O1 C2 1.268(6) .
O2 C4 1.258(7) .
O3 C12 1.277(7) .
O4 C14 1.264(7) .
O5 C22 1.266(7) .
O6 C24 1.262(7) .
O7 N1 1.288(6) .
O8 N2 1.286(6) .
N1 C37 1.338(7) .
N1 C31 1.503(7) .
N2 C37 1.357(7) .
N2 C32 1.519(7) .
N3 C42 1.345(7) .
N3 C41 1.352(7) .
C1 C2 1.522(8) .
C2 C3 1.370(8) .
C3 C4 1.425(8) .
C3 H3 0.9300 .
C4 C5 1.506(8) .
C5 C6 1.384(8) .
C5 C10 1.394(8) .
C6 C7 1.374(8) .
C6 H6 0.9300 .
C7 C8 1.380(8) .
C7 H7 0.9300 .
C8 C9 1.382(9) .
C8 H8 0.9300 .
C9 C10 1.400(8) .
C9 H9 0.9300 .
C10 H10 0.9300 .
C11 C12 1.529(8) .
C12 C13 1.354(9) .
C13 C14 1.424(8) .
C13 H13 0.9300 .
C14 C15 1.494(8) .
C15 C16 1.387(8) .
C15 C20 1.402(8) .
C16 C17 1.380(9) .
C16 H16 0.9300 .
C17 C18 1.394(9) .
C17 H17 0.9300 .
C18 C19 1.382(9) .
C18 H18 0.9300 .
C19 C20 1.393(9) .
C19 H19 0.9300 .
C20 H20 0.9300 .
C21 C22 1.532(8) .
C22 C23 1.376(8) .
C23 C24 1.412(8) .
C23 H23 0.9300 .
C24 C25 1.502(8) .
C25 C30 1.395(8) .
C25 C26 1.397(8) .
C26 C27 1.395(8) .
C26 H26 0.9300 .
C27 C28 1.382(9) .
C27 H27 0.9300 .
C28 C29 1.385(9) .
C28 H28 0.9300 .
C29 C30 1.385(9) .
C29 H29 0.9300 .
C30 H30 0.9300 .
C31 C33 1.517(7) .
C31 C34 1.524(8) .
C31 C32 1.555(8) .
C32 C36 1.514(8) .
C32 C35 1.524(8) .
C33 H33A 0.9600 .
C33 H33B 0.9600 .
C33 H33C 0.9600 .
C34 H34A 0.9600 .
C34 H34B 0.9600 .
C34 H34C 0.9600 .
C35 H35A 0.9600 .
C35 H35B 0.9600 .
C35 H35C 0.9600 .
C36 H36A 0.9600 .
C36 H36B 0.9600 .
C36 H36C 0.9600 .
C37 C38 1.456(8) .
C38 C39 1.380(8) .
C38 C40 1.398(8) .
C39 C41 1.390(8) 2_766
C39 H39 0.9300 .
C40 C42 1.382(8) 2_766
C40 H40 0.9300 .
C41 C39 1.390(8) 2_766
C41 H41 0.9300 .
C42 C40 1.382(8) 2_766
C42 H42 0.9300 .

loop_
_geom_torsion_atom_site_label_1
_geom_torsion_atom_site_label_2
_geom_torsion_atom_site_label_3
_geom_torsion_atom_site_label_4
_geom_torsion
_geom_torsion_site_symmetry_4
O5 Tb1 O1 C2 167.3(5) .
O6 Tb1 O1 C2 68.2(6) .
O3 Tb1 O1 C2 -84.9(6) .
O2 Tb1 O1 C2 22.5(5) .
O4 Tb1 O1 C2 -57.9(5) .
O7 Tb1 O1 C2 115.7(5) .
N3 Tb1 O1 C2 -137.2(5) .
O5 Tb1 O2 C4 -134.3(5) .
O6 Tb1 O2 C4 -162.3(6) .
O1 Tb1 O2 C4 -13.5(5) .
O3 Tb1 O2 C4 129.5(5) .
O4 Tb1 O2 C4 66.3(5) .
O7 Tb1 O2 C4 -87.3(5) .
N3 Tb1 O2 C4 21.0(6) .
O5 Tb1 O3 C12 124.4(5) .
O6 Tb1 O3 C12 -158.9(5) .
O1 Tb1 O3 C12 2.2(6) .
O2 Tb1 O3 C12 -92.0(5) .
O4 Tb1 O3 C12 -25.5(5) .
O7 Tb1 O3 C12 151.8(5) .
N3 Tb1 O3 C12 53.1(5) .
O5 Tb1 O4 C14 -28.3(6) .
O6 Tb1 O4 C14 73.8(6) .
O1 Tb1 O4 C14 -149.3(6) .
O3 Tb1 O4 C14 14.7(6) .
O2 Tb1 O4 C14 135.2(6) .
O7 Tb1 O4 C14 -161.6(5) .
N3 Tb1 O4 C14 -70.7(6) .
O6 Tb1 O5 C22 1.8(5) .
O1 Tb1 O5 C22 -132.4(5) .
O3 Tb1 O5 C22 82.4(5) .
O2 Tb1 O5 C22 -26.4(6) .
O4 Tb1 O5 C22 124.7(5) .
O7 Tb1 O5 C22 -78.3(5) .
N3 Tb1 O5 C22 169.0(5) .
O5 Tb1 O6 C24 -6.2(6) .
O1 Tb1 O6 C24 112.2(6) .
O3 Tb1 O6 C24 -83.4(6) .
O2 Tb1 O6 C24 157.5(6) .
O4 Tb1 O6 C24 -140.1(5) .
O7 Tb1 O6 C24 65.1(6) .
N3 Tb1 O6 C24 -25.7(7) .
O5 Tb1 O7 N1 -160.4(5) .
O6 Tb1 O7 N1 121.3(5) .
O1 Tb1 O7 N1 -26.6(5) .
O3 Tb1 O7 N1 171.1(5) .
O2 Tb1 O7 N1 46.5(5) .
O4 Tb1 O7 N1 -14.1(7) .
N3 Tb1 O7 N1 -98.1(5) .
Tb1 O7 N1 C37 85.5(7) .
Tb1 O7 N1 C31 -106.4(6) .
O5 Tb1 N3 C42 -46.2(4) .
O6 Tb1 N3 C42 -26.2(5) .
O1 Tb1 N3 C42 -177.3(5) .
O3 Tb1 N3 C42 30.2(4) .
O2 Tb1 N3 C42 148.7(4) .
O4 Tb1 N3 C42 103.3(4) .
O7 Tb1 N3 C42 -107.4(4) .
O5 Tb1 N3 C41 134.2(5) .
O6 Tb1 N3 C41 154.2(4) .
O1 Tb1 N3 C41 3.0(4) .
O3 Tb1 N3 C41 -149.5(4) .
O2 Tb1 N3 C41 -31.0(5) .
O4 Tb1 N3 C41 -76.4(4) .
O7 Tb1 N3 C41 72.9(4) .
Tb1 O1 C2 C3 -23.3(10) .
Tb1 O1 C2 C1 160.4(5) .
F2 C1 C2 O1 67.8(8) .
F1 C1 C2 O1 -51.3(9) .
F3 C1 C2 O1 -172.9(6) .
F2 C1 C2 C3 -108.9(7) .
F1 C1 C2 C3 131.9(7) .
F3 C1 C2 C3 10.3(10) .
O1 C2 C3 C4 2.1(11) .
C1 C2 C3 C4 178.2(6) .
Tb1 O2 C4 C3 2.8(9) .
Tb1 O2 C4 C5 -179.3(4) .
C2 C3 C4 O2 8.6(10) .
C2 C3 C4 C5 -169.3(6) .
O2 C4 C5 C6 -165.4(6) .
C3 C4 C5 C6 12.6(9) .
O2 C4 C5 C10 15.2(8) .
C3 C4 C5 C10 -166.8(6) .
C10 C5 C6 C7 0.9(10) .
C4 C5 C6 C7 -178.5(6) .
C5 C6 C7 C8 0.1(10) .
C6 C7 C8 C9 -0.3(10) .
C7 C8 C9 C10 -0.5(10) .
C6 C5 C10 C9 -1.7(9) .
C4 C5 C10 C9 177.7(5) .
C8 C9 C10 C5 1.5(10) .
Tb1 O3 C12 C13 25.9(9) .
Tb1 O3 C12 C11 -154.5(4) .
F6 C11 C12 O3 -91.2(8) .
F4 C11 C12 O3 32.3(9) .
F5 C11 C12 O3 148.9(6) .
F6 C11 C12 C13 88.5(9) .
F4 C11 C12 C13 -148.1(7) .
F5 C11 C12 C13 -31.4(9) .
O3 C12 C13 C14 -0.6(10) .
C11 C12 C13 C14 179.8(6) .
Tb1 O4 C14 C13 -1.7(10) .
Tb1 O4 C14 C15 177.6(4) .
C12 C13 C14 O4 -11.6(10) .
C12 C13 C14 C15 169.1(6) .
O4 C14 C15 C16 153.2(6) .
C13 C14 C15 C16 -27.5(9) .
O4 C14 C15 C20 -23.3(9) .
C13 C14 C15 C20 156.0(6) .
C20 C15 C16 C17 -0.9(10) .
C14 C15 C16 C17 -177.4(6) .
C15 C16 C17 C18 0.4(11) .
C16 C17 C18 C19 -1.0(11) .
C17 C18 C19 C20 2.2(11) .
C18 C19 C20 C15 -2.7(10) .
C16 C15 C20 C19 2.0(9) .
C14 C15 C20 C19 178.6(6) .
Tb1 O5 C22 C23 1.1(10) .
Tb1 O5 C22 C21 -177.3(4) .
F7 C21 C22 O5 64.1(7) .
F9 C21 C22 O5 -174.6(6) .
F8 C21 C22 O5 -53.2(7) .
F7 C21 C22 C23 -114.5(7) .
F9 C21 C22 C23 6.8(9) .
F8 C21 C22 C23 128.2(6) .
O5 C22 C23 C24 -2.1(11) .
C21 C22 C23 C24 176.2(6) .
Tb1 O6 C24 C23 7.3(10) .
Tb1 O6 C24 C25 -175.1(4) .
C22 C23 C24 O6 -1.9(10) .
C22 C23 C24 C25 -179.4(6) .
O6 C24 C25 C30 -167.4(6) .
C23 C24 C25 C30 10.3(9) .
O6 C24 C25 C26 10.5(8) .
C23 C24 C25 C26 -171.8(6) .
C30 C25 C26 C27 0.1(10) .
C24 C25 C26 C27 -177.8(6) .
C25 C26 C27 C28 0.2(10) .
C26 C27 C28 C29 -0.3(11) .
C27 C28 C29 C30 0.3(12) .
C28 C29 C30 C25 0.0(11) .
C26 C25 C30 C29 -0.2(10) .
C24 C25 C30 C29 177.7(6) .
O7 N1 C31 C33 45.5(7) .
C37 N1 C31 C33 -145.0(5) .
O7 N1 C31 C34 -73.2(6) .
C37 N1 C31 C34 96.2(5) .
O7 N1 C31 C32 168.2(4) .
C37 N1 C31 C32 -22.4(6) .
O8 N2 C32 C36 42.7(7) .
C37 N2 C32 C36 -142.5(5) .
O8 N2 C32 C35 -76.7(7) .
C37 N2 C32 C35 98.1(6) .
O8 N2 C32 C31 164.6(5) .
C37 N2 C32 C31 -20.6(6) .
N1 C31 C32 C36 140.4(5) .
C33 C31 C32 C36 -100.6(6) .
C34 C31 C32 C36 28.6(7) .
N1 C31 C32 N2 23.4(5) .
C33 C31 C32 N2 142.4(5) .
C34 C31 C32 N2 -88.4(6) .
N1 C31 C32 C35 -89.1(6) .
C33 C31 C32 C35 29.9(8) .
C34 C31 C32 C35 159.1(6) .
O7 N1 C37 N2 179.1(5) .
C31 N1 C37 N2 10.3(6) .
O7 N1 C37 C38 2.2(9) .
C31 N1 C37 C38 -166.7(5) .
O8 N2 C37 N1 -178.0(5) .
C32 N2 C37 N1 7.5(7) .
O8 N2 C37 C38 -1.1(9) .
C32 N2 C37 C38 -175.5(5) .
N1 C37 C38 C39 28.5(9) .
N2 C37 C38 C39 -147.9(6) .
N1 C37 C38 C40 -153.7(6) .
N2 C37 C38 C40 29.9(9) .
C40 C38 C39 C41 -1.3(8) 2_766
C37 C38 C39 C41 176.6(5) 2_766
C39 C38 C40 C42 -1.2(9) 2_766
C37 C38 C40 C42 -179.1(5) 2_766
C42 N3 C41 C39 0.8(8) 2_766
Tb1 N3 C41 C39 -179.5(4) 2_766
C41 N3 C42 C40 2.0(9) 2_766
Tb1 N3 C42 C40 -177.7(4) 2_766
